data_4105837
loop_
_publ_author_name
'Olga Ekkert'
'Gerald Kehr'
'Roland Fr\"ohlich'
'Gerhard Erker'

_publ_section_title
;
 P-C Bond Activation Chemistry: Evidence for 1,1-Carboboration Reactions
 Proceeding with Phosphorus-Carbon Bond Cleavage
;
_journal_name_full 'Journal of the American Chemical Society'
_journal_page_first 4610
_journal_page_last 4616
_journal_paper_doi 10.1021/ja1110283
_journal_volume 133
_journal_year 2011
_chemical_formula_sum 'C51 H28 B F15 P2'
_chemical_formula_weight 998.48
_chemical_name_systematic
; 
 ? 
;
_space_group_IT_number 2
_symmetry_cell_setting triclinic
_symmetry_space_group_name_Hall '-P 1'
_symmetry_space_group_name_H-M 'P -1'
_atom_sites_solution_hydrogens geom
_atom_sites_solution_primary direct
_atom_sites_solution_secondary difmap
_audit_creation_method SHELXL-97
_cell_angle_alpha 91.614(2)
_cell_angle_beta 103.553(2)
_cell_angle_gamma 95.609(3)
_cell_formula_units_Z 2
_cell_length_a 10.4606(4)
_cell_length_b 13.1363(5)
_cell_length_c 16.4911(7)
_cell_measurement_reflns_used 6939
_cell_measurement_temperature 223(2)
_cell_measurement_theta_max 68.25
_cell_measurement_theta_min 0.88
_cell_volume 2189.39(15)
_computing_cell_refinement 'Collect (Nonius B.V., 1998)'
_computing_data_collection 'Collect (Nonius B.V., 1998)'
_computing_data_reduction 'Denzo-SMN (Otwinowski & Minor, 1997)'
_computing_molecular_graphics 'XP (BrukerAXS, 2000)'
_computing_publication_material 'SHELXL-97 (Sheldrick, 1997)'
_computing_structure_refinement 'SHELXL-97 (Sheldrick, 1997)'
_computing_structure_solution 'SHELXS-97 (Sheldrick, 1990)'
_diffrn_ambient_temperature 223(2)
_diffrn_measured_fraction_theta_full 0.966
_diffrn_measured_fraction_theta_max 0.966
_diffrn_measurement_device_type 'Nonius KappaCCD APEXII'
_diffrn_measurement_method '\w and \f scans'
_diffrn_radiation_monochromator graphite
_diffrn_radiation_source 'fine-focus sealed tube'
_diffrn_radiation_type CuK\a
_diffrn_radiation_wavelength 1.54178
_diffrn_reflns_av_R_equivalents 0.043
_diffrn_reflns_av_sigmaI/netI 0.0251
_diffrn_reflns_limit_h_max 12
_diffrn_reflns_limit_h_min 0
_diffrn_reflns_limit_k_max 15
_diffrn_reflns_limit_k_min -15
_diffrn_reflns_limit_l_max 19
_diffrn_reflns_limit_l_min -19
_diffrn_reflns_number 29350
_diffrn_reflns_theta_full 67.63
_diffrn_reflns_theta_max 67.63
_diffrn_reflns_theta_min 4.48
_exptl_absorpt_coefficient_mu 1.816
_exptl_absorpt_correction_T_max 0.7724
_exptl_absorpt_correction_T_min 0.6119
_exptl_absorpt_correction_type multi-scan
_exptl_absorpt_process_details 'Denzo (Otwinowski, Borek, Majewski & Minor, 2003)'
_exptl_crystal_colour colourless
_exptl_crystal_density_diffrn 1.515
_exptl_crystal_description plate
_exptl_crystal_F_000 1008
_exptl_crystal_size_max 0.30
_exptl_crystal_size_mid 0.23
_exptl_crystal_size_min 0.15
_refine_diff_density_max 0.793
_refine_diff_density_min -0.554
_refine_diff_density_rms 0.055
_refine_ls_extinction_method none
_refine_ls_goodness_of_fit_ref 1.037
_refine_ls_hydrogen_treatment constr
_refine_ls_matrix_type full
_refine_ls_number_parameters 610
_refine_ls_number_reflns 7643
_refine_ls_number_restraints 48
_refine_ls_restrained_S_all 1.087
_refine_ls_R_factor_all 0.0537
_refine_ls_R_factor_gt 0.0503
_refine_ls_shift/su_max 0.000
_refine_ls_shift/su_mean 0.000
_refine_ls_structure_factor_coef Fsqd
_refine_ls_weighting_details 'calc w=1/[\s^2^(Fo^2^)+(0.0772P)^2^+1.7618P] where P=(Fo^2^+2Fc^2^)/3'
_refine_ls_weighting_scheme calc
_refine_ls_wR_factor_gt 0.1389
_refine_ls_wR_factor_ref 0.1423
_reflns_number_gt 7024
_reflns_number_total 7643
_reflns_threshold_expression >2sigma(I)
_cod_data_source_file ja1110283_si_005.cif
_cod_data_source_block erk5500
_cod_database_code 4105837

loop_
_symmetry_equiv_pos_as_xyz
'x, y, z'
'-x, -y, -z'

loop_
_atom_site_label
_atom_site_type_symbol
_atom_site_fract_x
_atom_site_fract_y
_atom_site_fract_z
_atom_site_U_iso_or_equiv
_atom_site_adp_type
_atom_site_occupancy
_atom_site_symmetry_multiplicity
_atom_site_calc_flag
_atom_site_refinement_flags
P1 P 0.50962(6) 0.65345(4) 0.24697(4) 0.03126(16) Uani 1 1 d .
C2 C 0.5910(2) 0.56640(17) 0.19576(14) 0.0309(5) Uani 1 1 d .
C3 C 0.5757(2) 0.47092(17) 0.22457(14) 0.0314(5) Uani 1 1 d .
B1 B 0.6121(3) 0.3666(2) 0.18137(17) 0.0334(6) Uani 1 1 d .
F1 F 0.63124(14) 0.39045(10) 0.10106(8) 0.0369(3) Uani 1 1 d .
C11 C 0.3665(2) 0.69840(18) 0.18198(15) 0.0351(5) Uani 1 1 d .
C12 C 0.3010(3) 0.7699(2) 0.21600(18) 0.0439(6) Uani 1 1 d .
H12 H 0.3330 0.7950 0.2718 0.053 Uiso 1 1 calc R
C13 C 0.1887(3) 0.8035(2) 0.1669(2) 0.0536(7) Uani 1 1 d .
H13 H 0.1436 0.8514 0.1895 0.064 Uiso 1 1 calc R
C14 C 0.1426(3) 0.7673(2) 0.0854(2) 0.0565(8) Uani 1 1 d .
H14 H 0.0670 0.7915 0.0521 0.068 Uiso 1 1 calc R
C15 C 0.2062(3) 0.6955(2) 0.05199(18) 0.0515(7) Uani 1 1 d .
H15 H 0.1735 0.6711 -0.0039 0.062 Uiso 1 1 calc R
C16 C 0.3176(3) 0.65919(19) 0.09994(16) 0.0404(6) Uani 1 1 d .
H16 H 0.3596 0.6089 0.0776 0.048 Uiso 1 1 calc R
C21 C 0.6120(2) 0.75686(18) 0.31099(15) 0.0346(5) Uani 1 1 d .
C22 C 0.6927(3) 0.7345(2) 0.38712(16) 0.0452(6) Uani 1 1 d .
H22 H 0.6952 0.6663 0.4029 0.054 Uiso 1 1 calc R
C23 C 0.7685(3) 0.8130(3) 0.43897(18) 0.0577(8) Uani 1 1 d .
H23 H 0.8223 0.7985 0.4906 0.069 Uiso 1 1 calc R
C24 C 0.7659(3) 0.9132(2) 0.41525(19) 0.0576(8) Uani 1 1 d .
H24 H 0.8170 0.9666 0.4512 0.069 Uiso 1 1 calc R
C25 C 0.6891(3) 0.9349(2) 0.3397(2) 0.0557(7) Uani 1 1 d .
H25 H 0.6894 1.0030 0.3235 0.067 Uiso 1 1 calc R
C26 C 0.6110(3) 0.8573(2) 0.28704(17) 0.0440(6) Uani 1 1 d .
H26 H 0.5577 0.8725 0.2354 0.053 Uiso 1 1 calc R
P2 P 0.66976(6) 0.59989(4) 0.10958(4) 0.03234(16) Uani 1 1 d .
C31 C 0.6886(3) 0.74110(19) 0.11412(16) 0.0389(5) Uani 1 1 d .
C32 C 0.5844(3) 0.7859(2) 0.06366(18) 0.0462(6) Uani 1 1 d .
H32 H 0.5087 0.7442 0.0341 0.055 Uiso 1 1 calc R
C33 C 0.5916(4) 0.8910(2) 0.0567(2) 0.0626(9) Uani 1 1 d .
H33 H 0.5191 0.9206 0.0250 0.075 Uiso 1 1 calc R
C34 C 0.7053(4) 0.9525(2) 0.0965(3) 0.0738(11) Uani 1 1 d .
H34 H 0.7106 1.0238 0.0914 0.089 Uiso 1 1 calc R
C35 C 0.8105(4) 0.9085(2) 0.1434(3) 0.0706(10) Uani 1 1 d .
H35 H 0.8886 0.9501 0.1692 0.085 Uiso 1 1 calc R
C36 C 0.8029(3) 0.8037(2) 0.1533(2) 0.0543(7) Uani 1 1 d .
H36 H 0.8750 0.7750 0.1864 0.065 Uiso 1 1 calc R
C41 C 0.8385(2) 0.57037(18) 0.15510(15) 0.0362(5) Uani 1 1 d .
C42 C 0.9043(3) 0.5879(2) 0.23883(18) 0.0492(7) Uani 1 1 d .
H42 H 0.8628 0.6188 0.2764 0.059 Uiso 1 1 calc R
C43 C 1.0312(3) 0.5598(3) 0.2670(2) 0.0617(8) Uani 1 1 d .
H43 H 1.0756 0.5725 0.3235 0.074 Uiso 1 1 calc R
C44 C 1.0919(3) 0.5135(3) 0.2127(2) 0.0623(9) Uani 1 1 d .
H44 H 1.1771 0.4935 0.2323 0.075 Uiso 1 1 calc R
C45 C 1.0285(3) 0.4964(2) 0.1300(2) 0.0569(8) Uani 1 1 d .
H45 H 1.0704 0.4651 0.0928 0.068 Uiso 1 1 calc R
C46 C 0.9029(3) 0.5255(2) 0.10126(18) 0.0448(6) Uani 1 1 d .
H46 H 0.8606 0.5146 0.0443 0.054 Uiso 1 1 calc R
C51 C 0.4611(2) 0.55941(19) 0.31357(14) 0.0350(5) Uani 1 1 d .
C52 C 0.5067(2) 0.46708(18) 0.29439(14) 0.0344(5) Uani 1 1 d .
C53 C 0.4856(3) 0.3855(2) 0.34318(15) 0.0402(6) Uani 1 1 d .
F53 F 0.53382(18) 0.29594(12) 0.33614(10) 0.0525(4) Uani 1 1 d .
C54 C 0.4159(3) 0.3954(2) 0.40457(16) 0.0453(6) Uani 1 1 d .
F54 F 0.39840(19) 0.31552(14) 0.45075(10) 0.0614(5) Uani 1 1 d .
C55 C 0.3690(3) 0.4858(2) 0.42029(16) 0.0459(6) Uani 1 1 d .
F55 F 0.30336(18) 0.49373(15) 0.48055(10) 0.0616(5) Uani 1 1 d .
C56 C 0.3932(3) 0.5691(2) 0.37471(16) 0.0410(6) Uani 1 1 d .
F56 F 0.35064(17) 0.65801(13) 0.39173(10) 0.0546(4) Uani 1 1 d .
C61 C 0.7521(2) 0.32804(19) 0.23393(16) 0.0385(5) Uani 1 1 d .
C62 C 0.8244(3) 0.3641(2) 0.31285(18) 0.0481(6) Uani 1 1 d .
F62 F 0.77627(18) 0.43128(14) 0.35856(10) 0.0602(5) Uani 1 1 d .
C63 C 0.9483(3) 0.3382(3) 0.3497(2) 0.0634(9) Uani 1 1 d .
F63 F 1.0143(2) 0.3789(2) 0.42583(15) 0.0953(8) Uani 1 1 d .
C64 C 1.0063(3) 0.2724(3) 0.3077(3) 0.0679(9) Uani 1 1 d .
F64 F 1.1295(2) 0.2484(2) 0.34206(19) 0.1043(9) Uani 1 1 d .
C65 C 0.9402(3) 0.2323(2) 0.2300(2) 0.0599(8) Uani 1 1 d .
F65 F 0.9948(2) 0.16585(17) 0.18804(16) 0.0826(6) Uani 1 1 d .
C66 C 0.8159(3) 0.2603(2) 0.19520(18) 0.0441(6) Uani 1 1 d .
F66 F 0.75514(17) 0.21760(12) 0.11897(10) 0.0538(4) Uani 1 1 d .
C71 C 0.4817(2) 0.27897(18) 0.16267(14) 0.0353(5) Uani 1 1 d .
C72 C 0.3588(3) 0.30588(19) 0.12151(15) 0.0383(5) Uani 1 1 d .
F72 F 0.34358(15) 0.40460(11) 0.10503(10) 0.0486(4) Uani 1 1 d .
C73 C 0.2471(3) 0.2377(2) 0.09540(18) 0.0477(6) Uani 1 1 d .
F73 F 0.13229(17) 0.27069(15) 0.05535(13) 0.0683(5) Uani 1 1 d .
C74 C 0.2535(3) 0.1355(2) 0.1093(2) 0.0527(7) Uani 1 1 d .
F74 F 0.14636(19) 0.06734(15) 0.08280(15) 0.0784(6) Uani 1 1 d .
C75 C 0.3713(3) 0.1049(2) 0.1508(2) 0.0514(7) Uani 1 1 d .
F75 F 0.3806(2) 0.00506(13) 0.16509(15) 0.0749(6) Uani 1 1 d .
C76 C 0.4810(3) 0.17555(19) 0.17704(17) 0.0424(6) Uani 1 1 d .
F76 F 0.59127(17) 0.13752(12) 0.21967(12) 0.0575(4) Uani 1 1 d .
C101 C 1.3415(4) 0.9034(4) 0.4416(3) 0.1124(19) Uani 1 1 d GDU
H101 H 1.4154 0.8779 0.4758 0.135 Uiso 1 1 calc R
C102 C 1.3592(5) 0.9842(4) 0.3913(4) 0.186(4) Uani 1 1 d GDU
H102 H 1.4450 1.0134 0.3915 0.223 Uiso 1 1 calc R
C103 C 1.2501(7) 1.0219(3) 0.3407(3) 0.186(4) Uani 1 1 d GDU
H103 H 1.2620 1.0765 0.3067 0.224 Uiso 1 1 calc R
C104 C 1.1232(6) 0.9787(4) 0.3404(3) 0.150(3) Uani 1 1 d GDU
H104 H 1.0494 1.0042 0.3062 0.180 Uiso 1 1 calc R
C105 C 1.1055(4) 0.8979(4) 0.3907(3) 0.132(2) Uani 1 1 d GDU
H105 H 1.0197 0.8687 0.3905 0.158 Uiso 1 1 calc R
C106 C 1.2147(5) 0.8602(3) 0.4413(2) 0.142(2) Uani 1 1 d GDU
C107 C 1.1962(10) 0.7802(6) 0.4925(5) 0.232(5) Uani 1 1 d DU
H10A H 1.1879 0.8080 0.5459 0.347 Uiso 1 1 calc R
H10B H 1.2715 0.7407 0.5011 0.347 Uiso 1 1 calc R
H10C H 1.1164 0.7363 0.4661 0.347 Uiso 1 1 calc R

loop_
_atom_site_aniso_label
_atom_site_aniso_U_11
_atom_site_aniso_U_22
_atom_site_aniso_U_33
_atom_site_aniso_U_23
_atom_site_aniso_U_13
_atom_site_aniso_U_12
P1 0.0343(3) 0.0292(3) 0.0306(3) -0.0008(2) 0.0080(2) 0.0051(2)
C2 0.0331(11) 0.0280(11) 0.0313(11) -0.0008(9) 0.0069(9) 0.0044(9)
C3 0.0314(11) 0.0319(12) 0.0291(11) 0.0014(9) 0.0040(9) 0.0030(9)
B1 0.0387(14) 0.0274(13) 0.0342(13) 0.0026(10) 0.0082(11) 0.0042(11)
F1 0.0462(8) 0.0309(7) 0.0354(7) 0.0017(5) 0.0131(6) 0.0050(6)
C11 0.0349(12) 0.0327(12) 0.0362(12) 0.0024(9) 0.0061(10) 0.0028(9)
C12 0.0406(14) 0.0420(14) 0.0479(14) -0.0048(11) 0.0077(11) 0.0076(11)
C13 0.0387(14) 0.0471(16) 0.072(2) -0.0022(14) 0.0064(14) 0.0104(12)
C14 0.0438(15) 0.0443(16) 0.070(2) 0.0087(14) -0.0103(14) 0.0060(12)
C15 0.0555(17) 0.0445(15) 0.0432(15) 0.0042(12) -0.0074(13) -0.0034(13)
C16 0.0473(14) 0.0338(13) 0.0384(13) 0.0009(10) 0.0082(11) 0.0008(11)
C21 0.0351(12) 0.0346(12) 0.0343(12) -0.0042(9) 0.0095(10) 0.0037(9)
C22 0.0490(15) 0.0473(15) 0.0363(13) 0.0049(11) 0.0064(11) -0.0011(12)
C23 0.0560(18) 0.071(2) 0.0371(14) -0.0015(13) -0.0011(13) -0.0079(15)
C24 0.0566(18) 0.0565(18) 0.0530(17) -0.0193(14) 0.0077(14) -0.0074(14)
C25 0.0570(17) 0.0347(14) 0.071(2) -0.0095(13) 0.0093(15) 0.0023(12)
C26 0.0468(15) 0.0357(13) 0.0462(14) -0.0024(11) 0.0035(12) 0.0076(11)
P2 0.0386(3) 0.0279(3) 0.0323(3) 0.0028(2) 0.0113(2) 0.0052(2)
C31 0.0488(14) 0.0310(12) 0.0419(13) 0.0034(10) 0.0205(11) 0.0052(10)
C32 0.0607(17) 0.0360(13) 0.0480(15) 0.0103(11) 0.0217(13) 0.0117(12)
C33 0.088(2) 0.0394(16) 0.069(2) 0.0166(14) 0.0293(18) 0.0217(16)
C34 0.111(3) 0.0292(15) 0.092(3) 0.0086(16) 0.044(2) 0.0109(18)
C35 0.083(2) 0.0361(16) 0.093(3) -0.0040(16) 0.028(2) -0.0097(16)
C36 0.0576(17) 0.0357(14) 0.0699(19) -0.0014(13) 0.0180(15) 0.0009(12)
C41 0.0390(13) 0.0290(12) 0.0425(13) 0.0036(10) 0.0141(10) 0.0015(10)
C42 0.0416(14) 0.0584(17) 0.0466(15) 0.0025(13) 0.0094(12) 0.0035(12)
C43 0.0436(16) 0.074(2) 0.0601(19) 0.0089(16) 0.0000(14) -0.0019(15)
C44 0.0360(15) 0.0613(19) 0.090(3) 0.0149(17) 0.0132(16) 0.0069(13)
C45 0.0457(16) 0.0503(17) 0.082(2) 0.0030(15) 0.0296(16) 0.0076(13)
C46 0.0460(15) 0.0380(14) 0.0539(16) 0.0020(11) 0.0193(12) 0.0031(11)
C51 0.0347(12) 0.0373(13) 0.0318(11) -0.0005(9) 0.0066(10) 0.0015(10)
C52 0.0362(12) 0.0344(12) 0.0308(11) 0.0000(9) 0.0060(10) 0.0005(10)
C53 0.0488(14) 0.0374(13) 0.0327(12) 0.0025(10) 0.0075(11) 0.0011(11)
F53 0.0790(11) 0.0362(8) 0.0456(8) 0.0113(6) 0.0192(8) 0.0098(7)
C54 0.0505(15) 0.0502(16) 0.0326(13) 0.0078(11) 0.0096(11) -0.0071(12)
F54 0.0803(12) 0.0613(11) 0.0452(9) 0.0171(8) 0.0237(8) -0.0051(9)
C55 0.0425(14) 0.0649(18) 0.0309(12) -0.0009(12) 0.0135(11) -0.0024(12)
F55 0.0634(11) 0.0832(13) 0.0458(9) 0.0032(8) 0.0308(8) 0.0011(9)
C56 0.0394(13) 0.0478(15) 0.0358(12) -0.0042(11) 0.0098(10) 0.0042(11)
F56 0.0619(10) 0.0566(10) 0.0534(9) -0.0052(7) 0.0273(8) 0.0152(8)
C61 0.0394(13) 0.0318(12) 0.0446(14) 0.0074(10) 0.0097(11) 0.0050(10)
C62 0.0474(15) 0.0435(15) 0.0494(15) 0.0058(12) 0.0017(12) 0.0078(12)
F62 0.0647(11) 0.0631(11) 0.0456(9) -0.0090(8) -0.0033(8) 0.0149(9)
C63 0.0538(18) 0.061(2) 0.065(2) 0.0091(16) -0.0096(15) 0.0072(15)
F63 0.0778(14) 0.1037(18) 0.0793(15) -0.0027(13) -0.0328(12) 0.0163(13)
C64 0.0436(17) 0.067(2) 0.089(3) 0.0218(19) 0.0018(17) 0.0158(15)
F64 0.0530(12) 0.114(2) 0.138(2) 0.0267(17) -0.0061(13) 0.0370(12)
C65 0.0540(18) 0.0502(17) 0.085(2) 0.0196(16) 0.0265(17) 0.0220(14)
F65 0.0750(13) 0.0751(14) 0.1147(17) 0.0156(12) 0.0418(12) 0.0413(11)
C66 0.0485(15) 0.0345(13) 0.0520(15) 0.0084(11) 0.0152(12) 0.0075(11)
F66 0.0686(11) 0.0412(8) 0.0575(10) 0.0005(7) 0.0228(8) 0.0170(7)
C71 0.0424(13) 0.0312(12) 0.0324(12) 0.0002(9) 0.0099(10) 0.0030(10)
C72 0.0439(14) 0.0335(13) 0.0370(12) -0.0006(10) 0.0085(10) 0.0050(10)
F72 0.0477(9) 0.0384(8) 0.0544(9) 0.0062(7) -0.0005(7) 0.0089(6)
C73 0.0386(14) 0.0531(16) 0.0484(15) -0.0068(12) 0.0063(12) 0.0022(12)
F73 0.0422(9) 0.0693(12) 0.0820(13) -0.0065(10) -0.0057(9) 0.0029(8)
C74 0.0469(16) 0.0431(15) 0.0664(18) -0.0132(13) 0.0181(14) -0.0106(12)
F74 0.0569(11) 0.0588(11) 0.1131(17) -0.0217(11) 0.0219(11) -0.0212(9)
C75 0.0586(18) 0.0305(13) 0.0697(19) -0.0002(12) 0.0275(15) -0.0019(12)
F75 0.0747(12) 0.0291(8) 0.1246(17) 0.0073(9) 0.0344(12) -0.0036(8)
C76 0.0455(14) 0.0334(13) 0.0505(15) 0.0047(11) 0.0148(12) 0.0060(11)
F76 0.0539(10) 0.0361(8) 0.0825(12) 0.0187(8) 0.0127(8) 0.0096(7)
C101 0.103(4) 0.120(4) 0.112(4) -0.043(3) 0.015(3) 0.041(3)
C102 0.201(7) 0.182(7) 0.174(7) -0.102(6) 0.053(6) 0.026(6)
C103 0.248(8) 0.178(7) 0.154(6) -0.049(5) 0.084(6) 0.054(6)
C104 0.163(6) 0.172(6) 0.112(4) -0.029(4) 0.023(4) 0.040(5)
C105 0.118(4) 0.151(5) 0.132(5) -0.039(4) 0.037(4) 0.038(4)
C106 0.217(7) 0.122(5) 0.114(4) -0.023(3) 0.083(5) 0.055(5)
C107 0.329(10) 0.186(8) 0.222(8) -0.022(6) 0.137(8) 0.069(7)

loop_
_atom_type_symbol
_atom_type_description
_atom_type_scat_dispersion_real
_atom_type_scat_dispersion_imag
_atom_type_scat_source
C C 0.0181 0.0091 'International Tables Vol C Tables 4.2.6.8 and 6.1.1.4'
H H 0.0000 0.0000 'International Tables Vol C Tables 4.2.6.8 and 6.1.1.4'
B B 0.0090 0.0039 'International Tables Vol C Tables 4.2.6.8 and 6.1.1.4'
F F 0.0727 0.0534 'International Tables Vol C Tables 4.2.6.8 and 6.1.1.4'
P P 0.2955 0.4335 'International Tables Vol C Tables 4.2.6.8 and 6.1.1.4'

loop_
_geom_angle_atom_site_label_1
_geom_angle_atom_site_label_2
_geom_angle_atom_site_label_3
_geom_angle
C11 P1 C51 110.03(11)
C11 P1 C21 110.72(11)
C51 P1 C21 108.56(11)
C11 P1 C2 115.17(11)
C51 P1 C2 93.83(11)
C21 P1 C2 116.98(11)
C3 C2 P1 110.18(17)
C3 C2 P2 125.29(17)
P1 C2 P2 124.30(13)
C2 C3 C52 113.2(2)
C2 C3 B1 124.5(2)
C52 C3 B1 121.9(2)
F1 B1 C3 107.73(18)
F1 B1 C61 106.3(2)
C3 B1 C61 112.52(19)
F1 B1 C71 104.95(19)
C3 B1 C71 109.33(19)
C61 B1 C71 115.42(19)
C12 C11 C16 120.5(2)
C12 C11 P1 118.78(19)
C16 C11 P1 120.66(19)
C13 C12 C11 119.3(3)
C13 C12 H12 120.3
C11 C12 H12 120.3
C14 C13 C12 120.3(3)
C14 C13 H13 119.9
C12 C13 H13 119.9
C13 C14 C15 120.5(3)
C13 C14 H14 119.8
C15 C14 H14 119.8
C14 C15 C16 120.5(3)
C14 C15 H15 119.7
C16 C15 H15 119.7
C15 C16 C11 118.8(3)
C15 C16 H16 120.6
C11 C16 H16 120.6
C26 C21 C22 120.1(2)
C26 C21 P1 121.64(19)
C22 C21 P1 118.28(19)
C23 C22 C21 119.4(3)
C23 C22 H22 120.3
C21 C22 H22 120.3
C22 C23 C24 120.2(3)
C22 C23 H23 119.9
C24 C23 H23 119.9
C25 C24 C23 120.3(3)
C25 C24 H24 119.9
C23 C24 H24 119.9
C24 C25 C26 120.4(3)
C24 C25 H25 119.8
C26 C25 H25 119.8
C25 C26 C21 119.5(3)
C25 C26 H26 120.2
C21 C26 H26 120.2
C41 P2 C31 102.52(12)
C41 P2 C2 100.06(10)
C31 P2 C2 104.26(10)
C36 C31 C32 118.6(2)
C36 C31 P2 125.5(2)
C32 C31 P2 115.3(2)
C33 C32 C31 120.7(3)
C33 C32 H32 119.7
C31 C32 H32 119.7
C34 C33 C32 120.1(3)
C34 C33 H33 119.9
C32 C33 H33 119.9
C35 C34 C33 119.5(3)
C35 C34 H34 120.3
C33 C34 H34 120.3
C34 C35 C36 121.0(3)
C34 C35 H35 119.5
C36 C35 H35 119.5
C35 C36 C31 120.0(3)
C35 C36 H36 120.0
C31 C36 H36 120.0
C46 C41 C42 118.5(2)
C46 C41 P2 116.4(2)
C42 C41 P2 125.1(2)
C43 C42 C41 120.2(3)
C43 C42 H42 119.9
C41 C42 H42 119.9
C44 C43 C42 120.2(3)
C44 C43 H43 119.9
C42 C43 H43 119.9
C45 C44 C43 120.2(3)
C45 C44 H44 119.9
C43 C44 H44 119.9
C44 C45 C46 119.9(3)
C44 C45 H45 120.1
C46 C45 H45 120.1
C45 C46 C41 121.0(3)
C45 C46 H46 119.5
C41 C46 H46 119.5
C56 C51 C52 122.5(2)
C56 C51 P1 129.6(2)
C52 C51 P1 107.95(17)
C53 C52 C51 116.8(2)
C53 C52 C3 128.5(2)
C51 C52 C3 114.7(2)
F53 C53 C52 122.8(2)
F53 C53 C54 116.7(2)
C52 C53 C54 120.5(2)
F54 C54 C55 119.7(2)
F54 C54 C53 118.9(3)
C55 C54 C53 121.4(2)
F55 C55 C54 120.3(3)
F55 C55 C56 120.6(3)
C54 C55 C56 119.0(2)
F56 C56 C51 121.3(2)
F56 C56 C55 119.0(2)
C51 C56 C55 119.7(2)
C62 C61 C66 113.3(2)
C62 C61 B1 126.8(2)
C66 C61 B1 119.5(2)
F62 C62 C63 115.1(3)
F62 C62 C61 120.6(2)
C63 C62 C61 124.3(3)
F63 C63 C64 119.7(3)
F63 C63 C62 120.9(3)
C64 C63 C62 119.4(3)
F64 C64 C63 120.1(4)
F64 C64 C65 120.2(4)
C63 C64 C65 119.7(3)
F65 C65 C64 120.6(3)
F65 C65 C66 120.3(3)
C64 C65 C66 119.1(3)
F66 C66 C65 116.4(3)
F66 C66 C61 119.4(2)
C65 C66 C61 124.1(3)
C76 C71 C72 113.2(2)
C76 C71 B1 127.2(2)
C72 C71 B1 119.3(2)
F72 C72 C73 115.7(2)
F72 C72 C71 120.0(2)
C73 C72 C71 124.3(2)
F73 C73 C74 120.1(2)
F73 C73 C72 120.1(3)
C74 C73 C72 119.8(3)
F74 C74 C75 120.7(3)
F74 C74 C73 120.8(3)
C75 C74 C73 118.5(2)
F75 C75 C74 119.8(3)
F75 C75 C76 120.0(3)
C74 C75 C76 120.2(3)
F76 C76 C75 115.3(2)
F76 C76 C71 120.7(2)
C75 C76 C71 124.0(3)
C102 C101 C106 120.0
C102 C101 H101 120.0
C106 C101 H101 120.0
C103 C102 C101 120.0
C103 C102 H102 120.0
C101 C102 H102 120.0
C102 C103 C104 120.0
C102 C103 H103 120.0
C104 C103 H103 120.0
C103 C104 C105 120.0
C103 C104 H104 120.0
C105 C104 H104 120.0
C106 C105 C104 120.0
C106 C105 H105 120.0
C104 C105 H105 120.0
C105 C106 C101 120.0
C105 C106 C107 119.7(4)
C101 C106 C107 120.3(4)
C106 C107 H10A 109.5
C106 C107 H10B 109.5
H10A C107 H10B 109.5
C106 C107 H10C 109.5
H10A C107 H10C 109.5
H10B C107 H10C 109.5

loop_
_geom_bond_atom_site_label_1
_geom_bond_atom_site_label_2
_geom_bond_distance
P1 C11 1.787(2)
P1 C51 1.790(2)
P1 C21 1.792(2)
P1 C2 1.794(2)
C2 C3 1.362(3)
C2 P2 1.845(2)
C3 C52 1.495(3)
C3 B1 1.644(3)
B1 F1 1.424(3)
B1 C61 1.652(4)
B1 C71 1.660(4)
C11 C12 1.393(4)
C11 C16 1.394(3)
C12 C13 1.381(4)
C12 H12 0.9400
C13 C14 1.371(5)
C13 H13 0.9400
C14 C15 1.379(5)
C14 H14 0.9400
C15 C16 1.381(4)
C15 H15 0.9400
C16 H16 0.9400
C21 C26 1.388(4)
C21 C22 1.396(4)
C22 C23 1.378(4)
C22 H22 0.9400
C23 C24 1.385(5)
C23 H23 0.9400
C24 C25 1.369(5)
C24 H24 0.9400
C25 C26 1.384(4)
C25 H25 0.9400
C26 H26 0.9400
P2 C41 1.833(3)
P2 C31 1.844(2)
C31 C36 1.393(4)
C31 C32 1.398(4)
C32 C33 1.385(4)
C32 H32 0.9400
C33 C34 1.383(6)
C33 H33 0.9400
C34 C35 1.377(6)
C34 H34 0.9400
C35 C36 1.388(4)
C35 H35 0.9400
C36 H36 0.9400
C41 C46 1.385(4)
C41 C42 1.392(4)
C42 C43 1.389(4)
C42 H42 0.9400
C43 C44 1.374(5)
C43 H43 0.9400
C44 C45 1.372(5)
C44 H44 0.9400
C45 C46 1.383(4)
C45 H45 0.9400
C46 H46 0.9400
C51 C56 1.372(4)
C51 C52 1.400(3)
C52 C53 1.389(3)
C53 F53 1.337(3)
C53 C54 1.389(4)
C54 F54 1.337(3)
C54 C55 1.369(4)
C55 F55 1.340(3)
C55 C56 1.382(4)
C56 F56 1.335(3)
C61 C62 1.387(4)
C61 C66 1.389(4)
C62 F62 1.352(3)
C62 C63 1.376(4)
C63 F63 1.351(4)
C63 C64 1.364(5)
C64 F64 1.352(4)
C64 C65 1.368(5)
C65 F65 1.348(4)
C65 C66 1.382(4)
C66 F66 1.347(3)
C71 C76 1.385(3)
C71 C72 1.390(4)
C72 F72 1.350(3)
C72 C73 1.376(4)
C73 F73 1.347(3)
C73 C74 1.373(4)
C74 F74 1.342(3)
C74 C75 1.367(4)
C75 F75 1.347(3)
C75 C76 1.379(4)
C76 F76 1.352(3)
C101 C102 1.3900
C101 C106 1.3900
C101 H101 0.9400
C102 C103 1.3900
C102 H102 0.9400
C103 C104 1.3900
C103 H103 0.9400
C104 C105 1.3900
C104 H104 0.9400
C105 C106 1.3900
C105 H105 0.9400
C106 C107 1.393(8)
C107 H10A 0.9700
C107 H10B 0.9700
C107 H10C 0.9700

loop_
_geom_torsion_atom_site_label_1
_geom_torsion_atom_site_label_2
_geom_torsion_atom_site_label_3
_geom_torsion_atom_site_label_4
_geom_torsion
C11 P1 C2 C3 -111.18(18)
C51 P1 C2 C3 3.07(18)
C21 P1 C2 C3 116.15(18)
C11 P1 C2 P2 63.46(18)
C51 P1 C2 P2 177.71(15)
C21 P1 C2 P2 -69.21(18)
P1 C2 C3 C52 -4.7(2)
P2 C2 C3 C52 -179.31(16)
P1 C2 C3 B1 168.34(18)
P2 C2 C3 B1 -6.2(3)
C2 C3 B1 F1 -13.2(3)
C52 C3 B1 F1 159.3(2)
C2 C3 B1 C61 103.6(3)
C52 C3 B1 C61 -83.9(3)
C2 C3 B1 C71 -126.7(2)
C52 C3 B1 C71 45.8(3)
C51 P1 C11 C12 78.4(2)
C21 P1 C11 C12 -41.6(2)
C2 P1 C11 C12 -177.12(19)
C51 P1 C11 C16 -98.6(2)
C21 P1 C11 C16 141.4(2)
C2 P1 C11 C16 5.9(2)
C16 C11 C12 C13 -1.6(4)
P1 C11 C12 C13 -178.6(2)
C11 C12 C13 C14 -0.4(4)
C12 C13 C14 C15 1.2(5)
C13 C14 C15 C16 -0.2(5)
C14 C15 C16 C11 -1.7(4)
C12 C11 C16 C15 2.6(4)
P1 C11 C16 C15 179.6(2)
C11 P1 C21 C26 -25.9(2)
C51 P1 C21 C26 -146.8(2)
C2 P1 C21 C26 108.7(2)
C11 P1 C21 C22 153.2(2)
C51 P1 C21 C22 32.3(2)
C2 P1 C21 C22 -72.2(2)
C26 C21 C22 C23 1.6(4)
P1 C21 C22 C23 -177.5(2)
C21 C22 C23 C24 -0.7(5)
C22 C23 C24 C25 -0.8(5)
C23 C24 C25 C26 1.5(5)
C24 C25 C26 C21 -0.6(5)
C22 C21 C26 C25 -0.9(4)
P1 C21 C26 C25 178.2(2)
C3 C2 P2 C41 -63.8(2)
P1 C2 P2 C41 122.39(15)
C3 C2 P2 C31 -169.6(2)
P1 C2 P2 C31 16.59(18)
C41 P2 C31 C36 -7.1(3)
C2 P2 C31 C36 96.9(3)
C41 P2 C31 C32 163.43(19)
C2 P2 C31 C32 -92.6(2)
C36 C31 C32 C33 -3.8(4)
P2 C31 C32 C33 -175.0(2)
C31 C32 C33 C34 3.4(5)
C32 C33 C34 C35 -0.6(5)
C33 C34 C35 C36 -1.7(6)
C34 C35 C36 C31 1.2(5)
C32 C31 C36 C35 1.5(4)
P2 C31 C36 C35 171.8(3)
C31 P2 C41 C46 -111.4(2)
C2 P2 C41 C46 141.37(19)
C31 P2 C41 C42 69.8(2)
C2 P2 C41 C42 -37.4(2)
C46 C41 C42 C43 -0.6(4)
P2 C41 C42 C43 178.2(2)
C41 C42 C43 C44 -0.7(5)
C42 C43 C44 C45 1.2(5)
C43 C44 C45 C46 -0.3(5)
C44 C45 C46 C41 -1.0(4)
C42 C41 C46 C45 1.4(4)
P2 C41 C46 C45 -177.4(2)
C11 P1 C51 C56 -62.7(3)
C21 P1 C51 C56 58.6(3)
C2 P1 C51 C56 178.7(2)
C11 P1 C51 C52 118.13(17)
C21 P1 C51 C52 -120.57(17)
C2 P1 C51 C52 -0.43(18)
C56 C51 C52 C53 -3.0(4)
P1 C51 C52 C53 176.24(18)
C56 C51 C52 C3 178.6(2)
P1 C51 C52 C3 -2.1(2)
C2 C3 C52 C53 -173.5(2)
B1 C3 C52 C53 13.2(4)
C2 C3 C52 C51 4.7(3)
B1 C3 C52 C51 -168.6(2)
C51 C52 C53 F53 -174.2(2)
C3 C52 C53 F53 3.9(4)
C51 C52 C53 C54 3.5(4)
C3 C52 C53 C54 -178.4(2)
F53 C53 C54 F54 -1.7(4)
C52 C53 C54 F54 -179.5(2)
F53 C53 C54 C55 176.2(2)
C52 C53 C54 C55 -1.6(4)
F54 C54 C55 F55 -1.3(4)
C53 C54 C55 F55 -179.2(2)
F54 C54 C55 C56 177.0(2)
C53 C54 C55 C56 -0.9(4)
C52 C51 C56 F56 -179.9(2)
P1 C51 C56 F56 1.0(4)
C52 C51 C56 C55 0.6(4)
P1 C51 C56 C55 -178.5(2)
F55 C55 C56 F56 0.2(4)
C54 C55 C56 F56 -178.1(2)
F55 C55 C56 C51 179.7(2)
C54 C55 C56 C51 1.4(4)
F1 B1 C61 C62 128.5(3)
C3 B1 C61 C62 10.8(4)
C71 B1 C61 C62 -115.7(3)
F1 B1 C61 C66 -44.3(3)
C3 B1 C61 C66 -162.0(2)
C71 B1 C61 C66 71.6(3)
C66 C61 C62 F62 179.6(2)
B1 C61 C62 F62 6.4(4)
C66 C61 C62 C63 1.3(4)
B1 C61 C62 C63 -171.8(3)
F62 C62 C63 F63 -0.4(5)
C61 C62 C63 F63 178.0(3)
F62 C62 C63 C64 -178.7(3)
C61 C62 C63 C64 -0.4(5)
F63 C63 C64 F64 -0.2(5)
C62 C63 C64 F64 178.2(3)
F63 C63 C64 C65 -179.0(3)
C62 C63 C64 C65 -0.6(5)
F64 C64 C65 F65 2.3(5)
C63 C64 C65 F65 -178.9(3)
F64 C64 C65 C66 -178.2(3)
C63 C64 C65 C66 0.6(5)
F65 C65 C66 F66 0.1(4)
C64 C65 C66 F66 -179.4(3)
F65 C65 C66 C61 179.9(3)
C64 C65 C66 C61 0.4(5)
C62 C61 C66 F66 178.5(2)
B1 C61 C66 F66 -7.8(4)
C62 C61 C66 C65 -1.3(4)
B1 C61 C66 C65 172.4(3)
F1 B1 C71 C76 108.1(3)
C3 B1 C71 C76 -136.6(2)
C61 B1 C71 C76 -8.5(4)
F1 B1 C71 C72 -65.7(3)
C3 B1 C71 C72 49.6(3)
C61 B1 C71 C72 177.6(2)
C76 C71 C72 F72 178.4(2)
B1 C71 C72 F72 -7.0(3)
C76 C71 C72 C73 -1.4(4)
B1 C71 C72 C73 173.3(2)
F72 C72 C73 F73 0.7(4)
C71 C72 C73 F73 -179.5(2)
F72 C72 C73 C74 179.8(2)
C71 C72 C73 C74 -0.4(4)
F73 C73 C74 F74 0.6(4)
C72 C73 C74 F74 -178.5(3)
F73 C73 C74 C75 -179.4(3)
C72 C73 C74 C75 1.4(4)
F74 C74 C75 F75 0.2(5)
C73 C74 C75 F75 -179.7(3)
F74 C74 C75 C76 179.3(3)
C73 C74 C75 C76 -0.6(5)
F75 C75 C76 F76 -2.9(4)
C74 C75 C76 F76 178.1(3)
F75 C75 C76 C71 177.8(3)
C74 C75 C76 C71 -1.3(5)
C72 C71 C76 F76 -177.1(2)
B1 C71 C76 F76 8.8(4)
C72 C71 C76 C75 2.2(4)
B1 C71 C76 C75 -171.9(3)
C106 C101 C102 C103 0.0
C101 C102 C103 C104 0.0
C102 C103 C104 C105 0.0
C103 C104 C105 C106 0.0
C104 C105 C106 C101 0.0
C104 C105 C106 C107 179.0(3)
C102 C101 C106 C105 0.0
C102 C101 C106 C107 -179.0(3)
